data_7248917
loop_
_publ_author_name
'Kot\'askov\'a, Lucie'
'Jewula, Pawel'
'Herchel, Radovan'
'Nemec, Ivan'
'Neugebauer, Petr'

_publ_section_title
;
 Photoswitchable hydrazones with pyridine-based rotors and halogen
 substituents
;
_journal_issue 29
_journal_name_full 'RSC Advances'
_journal_page_first 20856
_journal_page_last 20866
_journal_paper_doi 10.1039/D4RA02909G
_journal_volume 14
_journal_year 2024
_chemical_formula_moiety 'C15 H14 I N3 O2'
_chemical_formula_sum 'C15 H14 I N3 O2'
_chemical_formula_weight 395.19
_space_group_crystal_system monoclinic
_space_group_IT_number 14
_space_group_name_Hall '-P 2ybc'
_space_group_name_H-M_alt 'P 1 21/c 1'
_atom_sites_solution_hydrogens geom
_atom_sites_solution_primary dual
_audit_creation_date 2023-10-18
_audit_creation_method
;
Olex2 1.3-ac4
(compiled 2020.11.27 svn.r5f609507 for Rigaku Oxford Diffraction, GUI svn.r6214)
;
_audit_update_record
;
2024-02-25 deposited with the CCDC.	2024-06-24 downloaded from the CCDC.
;
_cell_angle_alpha 90
_cell_angle_beta 95.506(4)
_cell_angle_gamma 90
_cell_formula_units_Z 4
_cell_length_a 4.6839(2)
_cell_length_b 18.5687(8)
_cell_length_c 16.9966(6)
_cell_measurement_reflns_used 4465
_cell_measurement_temperature 100.00(10)
_cell_measurement_theta_max 69.3040
_cell_measurement_theta_min 3.4770
_cell_volume 1471.44(10)
_computing_cell_refinement 'CrysAlisPro 1.171.42.57a (Rigaku OD, 2022)'
_computing_data_collection 'CrysAlisPro 1.171.42.57a (Rigaku OD, 2022)'
_computing_data_reduction 'CrysAlisPro 1.171.42.57a (Rigaku OD, 2022)'
_computing_molecular_graphics 'Olex2 1.3-ac4 (Dolomanov et al., 2009)'
_computing_publication_material 'Olex2 1.3-ac4 (Dolomanov et al., 2009)'
_computing_structure_refinement 'SHELXL 2016/6 (Sheldrick, 2015)'
_computing_structure_solution 'SHELXT 2014/4 (Sheldrick, 2014)'
_diffrn_ambient_environment N~2~
_diffrn_ambient_temperature 100.00(10)
_diffrn_detector 'Hybrid Pixel Array Detector'
_diffrn_detector_area_resol_mean 10.0000
_diffrn_detector_type HyPix3000
_diffrn_measured_fraction_theta_full 0.993
_diffrn_measured_fraction_theta_max 0.984
_diffrn_measurement_details
;
List of Runs (angles in degrees, time in seconds):

  # Type    Start    End  Width  t~exp~   \w     \q     \k     \f   Frames
#--------------------------------------------------------------------------
  1  \w    -34.00  23.00   0.50    2.00    --  -43.25  81.00  14.00  114
  2  \w     -9.00  28.00   0.50    2.00    --   44.82 -81.00-108.00   74
  3  \w   -120.00 -94.00   0.50    6.00    --  -95.95  81.00  14.00   52
  4  \w   -151.00 -78.00   0.50    6.00    --  -95.95 -81.00-108.00  146
  5  \w     52.00  78.00   0.50    6.00    --   97.51 -81.00-108.00   52
  6  \w    122.00 147.00   0.50    6.00    --   97.51  81.00  14.00   50
  7  \w   -108.00 -28.00   0.50    2.00    --  -43.25 -54.00  90.00  160
  8  \w    -99.00 -74.00   0.50    2.00    --  -43.25-138.00   0.00   50
  9  \w    -19.00  22.00   0.50    2.00    --  -43.25  11.00  30.00   82
 10  \w   -108.00 -73.00   0.50    2.00    --  -43.25-138.00-150.00   70
 11  \w    -78.00 -49.00   0.50    2.00    --  -43.25 -32.00 -90.00   58
 12  \w   -108.00 -83.00   0.50    2.00    --  -43.25 -32.00 -90.00   50
 13  \w     -5.00  34.00   0.50    2.00    --   44.82 -32.00-120.00   78
 14  \w    -13.00  14.00   0.50    2.00    --   44.82 -21.00-180.00   54
 15  \w    -14.00  35.00   0.50    2.00    --   44.82 -32.00   0.00   98
 16  \w    -81.00 -51.00   0.50    6.00    --  -95.95  68.00  90.00   60
 17  \w   -163.00 -88.00   0.50    6.00    --  -95.95 -25.00-180.00  150
 18  \w   -118.00 -81.00   0.50    6.00    --  -95.95-117.00 -30.00   74
 19  \w    -88.00 -38.00   0.50    6.00    --  -95.95  81.00  14.00  100
 20  \w    -68.00 -32.00   0.50    6.00    --  -95.95  59.00   0.00   72
 21  \w   -106.00 -45.00   0.50    6.00    --  -95.95  96.00 120.00  122
 22  \w   -158.00 -79.00   0.50    6.00    --  -95.95 -86.00 -30.00  158
 23  \w   -161.00-126.00   0.50    6.00    --  -95.95-117.00 -30.00   70
 24  \w   -151.00-101.00   0.50    6.00    --  -95.95 -96.00 -60.00  100
 25  \w     31.00  56.00   0.50    6.00    --   97.51 -59.00-150.00   50
 26  \w     55.00  82.00   0.50    6.00    --   97.51 -68.00-120.00   54
 27  \w     31.00  56.00   0.50    6.00    --   97.51 -50.00 150.00   50
 28  \w     31.00  56.00   0.50    6.00    --   97.51 -50.00 -30.00   50
 29  \w     31.00  57.00   0.50    6.00    --   97.51 -50.00  90.00   52
 30  \w     81.00 163.00   0.50    6.00    --   97.51  50.00  60.00  164
 31  \w     31.00  56.00   0.50    6.00    --   97.51 -50.00-120.00   50
 32  \w     34.00  59.00   0.50    6.00    --   97.51 -68.00  30.00   50
 33  \w     34.00  63.00   0.50    6.00    --   97.51 -59.00 -90.00   58
;
_diffrn_measurement_device 'four-circle diffractometer'
_diffrn_measurement_device_type 'XtaLAB Synergy, Single source at home/near, HyPix3000'
_diffrn_measurement_method '\w scans'
_diffrn_orient_matrix_type 'CrysAlisPro convention (1999,Acta A55,543-557)'
_diffrn_orient_matrix_UB_11 0.1091821000
_diffrn_orient_matrix_UB_12 -0.0490319000
_diffrn_orient_matrix_UB_13 -0.0637898000
_diffrn_orient_matrix_UB_21 -0.1208190000
_diffrn_orient_matrix_UB_22 0.0529245000
_diffrn_orient_matrix_UB_23 -0.0646209000
_diffrn_orient_matrix_UB_31 0.2874846000
_diffrn_orient_matrix_UB_32 0.0409427000
_diffrn_orient_matrix_UB_33 0.0071153000
_diffrn_radiation_monochromator mirror
_diffrn_radiation_probe x-ray
_diffrn_radiation_type 'Cu K\a'
_diffrn_radiation_wavelength 1.54184
_diffrn_reflns_av_R_equivalents 0.0441
_diffrn_reflns_av_unetI/netI 0.0390
_diffrn_reflns_Laue_measured_fraction_full 0.993
_diffrn_reflns_Laue_measured_fraction_max 0.984
_diffrn_reflns_limit_h_max 5
_diffrn_reflns_limit_h_min -5
_diffrn_reflns_limit_k_max 22
_diffrn_reflns_limit_k_min -16
_diffrn_reflns_limit_l_max 20
_diffrn_reflns_limit_l_min -20
_diffrn_reflns_number 7046
_diffrn_reflns_point_group_measured_fraction_full 0.993
_diffrn_reflns_point_group_measured_fraction_max 0.984
_diffrn_reflns_theta_full 67.684
_diffrn_reflns_theta_max 69.574
_diffrn_reflns_theta_min 3.534
_diffrn_source 'micro-focus sealed X-ray tube'
_diffrn_source_type 'PhotonJet (Cu) X-ray Source'
_exptl_absorpt_coefficient_mu 17.176
_exptl_absorpt_correction_T_max 0.396
_exptl_absorpt_correction_T_min 0.119
_exptl_absorpt_correction_type analytical
_exptl_absorpt_process_details
;
CrysAlisPro 1.171.42.57a (Rigaku Oxford Diffraction, 2022)
Analytical numeric absorption correction using a multifaceted crystal
model based on expressions derived by R.C. Clark & J.S. Reid.
(Clark, R. C. & Reid, J. S. (1995). Acta Cryst. A51, 887-897)
Empirical absorption correction using spherical harmonics,
implemented in SCALE3 ABSPACK scaling algorithm.
;
_exptl_crystal_colour 'light yellow'
_exptl_crystal_colour_modifier light
_exptl_crystal_colour_primary yellow
_exptl_crystal_density_diffrn 1.784
_exptl_crystal_description needle
_exptl_crystal_F_000 776
_exptl_crystal_size_max 0.28
_exptl_crystal_size_mid 0.09
_exptl_crystal_size_min 0.08
_refine_diff_density_max 1.217
_refine_diff_density_min -2.092
_refine_diff_density_rms 0.197
_refine_ls_extinction_method none
_refine_ls_goodness_of_fit_ref 1.040
_refine_ls_hydrogen_treatment constr
_refine_ls_matrix_type full
_refine_ls_number_parameters 191
_refine_ls_number_reflns 2730
_refine_ls_number_restraints 0
_refine_ls_restrained_S_all 1.040
_refine_ls_R_factor_all 0.0583
_refine_ls_R_factor_gt 0.0550
_refine_ls_shift/su_max 0.001
_refine_ls_shift/su_mean 0.000
_refine_ls_structure_factor_coef Fsqd
_refine_ls_weighting_details 'w=1/[\s^2^(Fo^2^)+(0.1215P)^2^] where P=(Fo^2^+2Fc^2^)/3'
_refine_ls_weighting_scheme calc
_refine_ls_wR_factor_gt 0.1458
_refine_ls_wR_factor_ref 0.1492
_reflns_Friedel_coverage 0.000
_reflns_number_gt 2461
_reflns_number_total 2730
_reflns_threshold_expression 'I > 2\s(I)'
_cod_data_source_file d4ra02909g2.cif
_cod_data_source_block 2-I
_cod_database_code 7248917
_shelx_shelxl_version_number 2016/6
_chemical_oxdiff_formula 'C60  H56  I4  N12  O8  '
_shelx_space_group_comment
;
The symmetry employed for this shelxl refinement is uniquely defined
by the following loop, which should always be used as a source of
symmetry information in preference to the above space-group names.
They are only intended as comments.
;
_shelx_estimated_absorpt_t_max 0.340
_shelx_estimated_absorpt_t_min 0.086
_reflns_odcompleteness_completeness 99.00
_reflns_odcompleteness_iscentric 1
_reflns_odcompleteness_theta 68.13
_olex2_refinement_description
;
1. Fixed Uiso
 At 1.2 times of:
  All C(H) groups, All C(H,H) groups, All N(H) groups
 At 1.5 times of:
  All C(H,H,H) groups
2.a Secondary CH2 refined with riding coordinates:
 C14(H14A,H14B)
2.b Aromatic/amide H refined with riding coordinates:
 N3(H3), C10(H10), C8(H8), C6(H6), C5(H5), C9(H9), C3(H3A), C4(H4), C7(H7)
2.c Idealised Me refined as rotating group:
 C15(H15A,H15B,H15C)
;
_olex2_submission_special_instructions 'No special instructions were received'
_oxdiff_exptl_absorpt_empirical_details
;
Empirical correction (ABSPACK) includes:
- Absorption correction using spherical harmonics
- Frame scaling
;
_oxdiff_exptl_absorpt_empirical_full_max 2.076
_oxdiff_exptl_absorpt_empirical_full_min 0.466

loop_
_space_group_symop_operation_xyz
'x, y, z'
'-x, y+1/2, -z+1/2'
'-x, -y, -z'
'x, -y-1/2, z-1/2'

loop_
_atom_site_label
_atom_site_type_symbol
_atom_site_fract_x
_atom_site_fract_y
_atom_site_fract_z
_atom_site_U_iso_or_equiv
_atom_site_adp_type
_atom_site_occupancy
_atom_site_site_symmetry_order
_atom_site_calc_flag
_atom_site_refinement_flags_posn
_atom_site_refinement_flags_adp
_atom_site_refinement_flags_occupancy
_atom_site_disorder_assembly
_atom_site_disorder_group
I1 I 0.36498(7) 0.64388(2) 0.92807(2) 0.0354(2) Uani 1 1 d . . . . .
O2 O 0.4391(8) 0.6204(2) 0.5201(2) 0.0378(8) Uani 1 1 d . . . . .
O1 O 0.1459(9) 0.7129(2) 0.4925(2) 0.0423(9) Uani 1 1 d . . . . .
N3 N 0.3725(10) 0.6148(2) 0.7431(2) 0.0333(9) Uani 1 1 d . . . . .
H3 H 0.259647 0.642385 0.768627 0.040 Uiso 1 1 calc R U . . .
N2 N 0.3737(9) 0.6206(2) 0.6654(2) 0.0317(9) Uani 1 1 d . . . . .
N1 N -0.0048(10) 0.7148(2) 0.7380(2) 0.0353(9) Uani 1 1 d . . . . .
C1 C 0.5515(11) 0.5645(3) 0.7841(3) 0.0310(10) Uani 1 1 d . . . . .
C10 C -0.1741(11) 0.7664(3) 0.6139(3) 0.0350(11) Uani 1 1 d . . . . .
H10 H -0.167335 0.769094 0.558254 0.042 Uiso 1 1 calc R U . . .
C11 C 0.0034(11) 0.7177(3) 0.6592(3) 0.0312(10) Uani 1 1 d . . . . .
C8 C -0.3626(12) 0.8061(3) 0.7326(3) 0.0377(11) Uani 1 1 d . . . . .
H8 H -0.487219 0.835883 0.759196 0.045 Uiso 1 1 calc R U . . .
C2 C 0.5679(11) 0.5632(3) 0.8667(3) 0.0326(10) Uani 1 1 d . . . . .
C6 C 0.7126(12) 0.5153(3) 0.7454(3) 0.0349(11) Uani 1 1 d . . . . .
H6 H 0.707147 0.516218 0.689414 0.042 Uiso 1 1 calc R U . . .
C5 C 0.8817(12) 0.4648(3) 0.7885(3) 0.0370(11) Uani 1 1 d . . . . .
H5 H 0.992735 0.431652 0.761602 0.044 Uiso 1 1 calc R U . . .
C12 C 0.2068(12) 0.6679(3) 0.6260(3) 0.0335(10) Uani 1 1 d . . . . .
C9 C -0.3572(12) 0.8099(3) 0.6508(3) 0.0382(11) Uani 1 1 d . . . . .
H9 H -0.479853 0.842566 0.620727 0.046 Uiso 1 1 calc R U . . .
C3 C 0.7325(12) 0.5117(3) 0.9089(3) 0.0360(11) Uani 1 1 d . . . . .
H3A H 0.736942 0.510317 0.964854 0.043 Uiso 1 1 calc R U . . .
C13 C 0.2570(12) 0.6697(3) 0.5402(3) 0.0342(11) Uani 1 1 d . . . . .
C4 C 0.8900(12) 0.4622(3) 0.8705(3) 0.0378(11) Uani 1 1 d . . . . .
H4 H 1.002477 0.426896 0.899702 0.045 Uiso 1 1 calc R U . . .
C7 C -0.1804(12) 0.7574(3) 0.7737(3) 0.0403(12) Uani 1 1 d . . . . .
H7 H -0.180910 0.754465 0.829483 0.048 Uiso 1 1 calc R U . . .
C14 C 0.5131(13) 0.6225(3) 0.4386(3) 0.0393(11) Uani 1 1 d . . . . .
H14A H 0.604739 0.669048 0.427862 0.047 Uiso 1 1 calc R U . . .
H14B H 0.338116 0.617183 0.401462 0.047 Uiso 1 1 calc R U . . .
C15 C 0.7153(14) 0.5619(3) 0.4280(3) 0.0470(14) Uani 1 1 d . . . . .
H15A H 0.777717 0.563852 0.374656 0.070 Uiso 1 1 calc R U . . .
H15B H 0.618332 0.515999 0.435409 0.070 Uiso 1 1 calc R U . . .
H15C H 0.882517 0.566183 0.467051 0.070 Uiso 1 1 calc R U . . .

loop_
_atom_site_aniso_label
_atom_site_aniso_U_11
_atom_site_aniso_U_22
_atom_site_aniso_U_33
_atom_site_aniso_U_23
_atom_site_aniso_U_13
_atom_site_aniso_U_12
I1 0.0507(3) 0.0306(3) 0.0241(3) -0.00134(9) 0.00041(17) 0.00056(12)
O2 0.057(2) 0.0324(18) 0.0245(16) 0.0045(14) 0.0053(15) 0.0015(18)
O1 0.059(2) 0.0374(19) 0.0305(17) 0.0075(15) 0.0034(16) 0.0070(18)
N3 0.047(2) 0.027(2) 0.0249(19) 0.0001(16) -0.0001(16) 0.0013(18)
N2 0.043(2) 0.027(2) 0.0245(19) -0.0003(16) -0.0006(16) -0.0043(18)
N1 0.045(2) 0.034(2) 0.027(2) 0.0023(17) 0.0008(17) 0.0002(19)
C1 0.039(2) 0.029(2) 0.025(2) 0.0019(18) 0.0017(18) -0.002(2)
C10 0.041(2) 0.032(3) 0.030(2) 0.0023(19) -0.0024(19) -0.004(2)
C11 0.040(2) 0.023(2) 0.030(2) 0.0009(18) -0.0016(19) -0.008(2)
C8 0.043(3) 0.032(3) 0.038(3) -0.003(2) 0.003(2) 0.001(2)
C2 0.044(3) 0.025(2) 0.029(2) -0.0027(18) 0.0011(19) -0.005(2)
C6 0.048(3) 0.031(3) 0.025(2) 0.0019(19) 0.003(2) 0.000(2)
C5 0.046(3) 0.032(3) 0.033(2) -0.0015(19) 0.002(2) 0.001(2)
C12 0.044(3) 0.029(2) 0.026(2) 0.0007(19) -0.002(2) -0.001(2)
C9 0.047(3) 0.029(2) 0.037(3) 0.000(2) -0.002(2) -0.002(2)
C3 0.049(3) 0.030(2) 0.028(2) 0.001(2) -0.005(2) -0.003(2)
C13 0.046(3) 0.029(2) 0.027(2) 0.0024(19) -0.003(2) -0.004(2)
C4 0.046(3) 0.032(3) 0.034(3) 0.003(2) -0.002(2) -0.001(2)
C7 0.052(3) 0.038(3) 0.031(2) -0.001(2) 0.006(2) -0.001(2)
C14 0.058(3) 0.036(3) 0.025(2) 0.004(2) 0.011(2) 0.000(3)
C15 0.064(4) 0.043(3) 0.033(3) -0.003(2) 0.001(2) -0.004(3)

loop_
_atom_type_symbol
_atom_type_description
_atom_type_scat_dispersion_real
_atom_type_scat_dispersion_imag
_atom_type_scat_source
C C 0.0181 0.0091 'International Tables Vol C Tables 4.2.6.8 and 6.1.1.4'
H H 0.0000 0.0000 'International Tables Vol C Tables 4.2.6.8 and 6.1.1.4'
I I -0.3257 6.8362 'International Tables Vol C Tables 4.2.6.8 and 6.1.1.4'
N N 0.0311 0.0180 'International Tables Vol C Tables 4.2.6.8 and 6.1.1.4'
O O 0.0492 0.0322 'International Tables Vol C Tables 4.2.6.8 and 6.1.1.4'

loop_
_exptl_crystal_face_index_h
_exptl_crystal_face_index_k
_exptl_crystal_face_index_l
_exptl_crystal_face_perp_dist
0 1 -2 0.0422
0 -1 1 0.0397
0 1 -1 0.0360
0 -2 1 0.0392
0 2 -1 0.0417
0 -1 0 0.0391
0 1 0 0.0417
2 1 0 0.1260
-1 1 0 0.1424
1 2 0 0.1217
0 0 1 0.0399
0 -1 -2 0.0475
-1 -1 2 0.1255
-1 0 2 0.1336
1 0 -2 0.1214
0 -1 -1 0.0452
0 1 2 0.0337

loop_
_geom_angle_atom_site_label_1
_geom_angle_atom_site_label_2
_geom_angle_atom_site_label_3
_geom_angle
_geom_angle_site_symmetry_1
_geom_angle_site_symmetry_3
_geom_angle_publ_flag
C13 O2 C14 116.5(4) . . ?
N2 N3 H3 120.2 . . ?
N2 N3 C1 119.5(4) . . ?
C1 N3 H3 120.2 . . ?
C12 N2 N3 120.2(4) . . ?
C7 N1 C11 120.5(5) . . ?
N3 C1 C2 119.1(5) . . ?
C6 C1 N3 122.0(4) . . ?
C6 C1 C2 118.9(4) . . ?
C11 C10 H10 120.4 . . ?
C9 C10 H10 120.3 . . ?
C9 C10 C11 119.3(5) . . ?
N1 C11 C10 120.0(5) . . ?
N1 C11 C12 115.9(4) . . ?
C10 C11 C12 124.1(4) . . ?
C9 C8 H8 121.1 . . ?
C7 C8 H8 121.1 . . ?
C7 C8 C9 117.9(5) . . ?
C1 C2 I1 120.1(4) . . ?
C3 C2 I1 119.4(4) . . ?
C3 C2 C1 120.4(5) . . ?
C1 C6 H6 119.9 . . ?
C5 C6 C1 120.2(4) . . ?
C5 C6 H6 119.9 . . ?
C6 C5 H5 119.7 . . ?
C6 C5 C4 120.7(5) . . ?
C4 C5 H5 119.7 . . ?
N2 C12 C11 126.6(4) . . ?
N2 C12 C13 111.7(4) . . ?
C11 C12 C13 121.7(4) . . ?
C10 C9 C8 119.8(5) . . ?
C10 C9 H9 120.1 . . ?
C8 C9 H9 120.1 . . ?
C2 C3 H3A 119.6 . . ?
C4 C3 C2 120.8(5) . . ?
C4 C3 H3A 119.6 . . ?
O2 C13 C12 113.7(4) . . ?
O1 C13 O2 121.9(5) . . ?
O1 C13 C12 124.3(5) . . ?
C5 C4 H4 120.5 . . ?
C3 C4 C5 119.0(5) . . ?
C3 C4 H4 120.5 . . ?
N1 C7 C8 122.5(5) . . ?
N1 C7 H7 118.8 . . ?
C8 C7 H7 118.8 . . ?
O2 C14 H14A 110.2 . . ?
O2 C14 H14B 110.2 . . ?
O2 C14 C15 107.8(4) . . ?
H14A C14 H14B 108.5 . . ?
C15 C14 H14A 110.2 . . ?
C15 C14 H14B 110.2 . . ?
C14 C15 H15A 109.5 . . ?
C14 C15 H15B 109.5 . . ?
C14 C15 H15C 109.5 . . ?
H15A C15 H15B 109.5 . . ?
H15A C15 H15C 109.5 . . ?
H15B C15 H15C 109.5 . . ?

loop_
_geom_bond_atom_site_label_1
_geom_bond_atom_site_label_2
_geom_bond_distance
_geom_bond_site_symmetry_2
_geom_bond_publ_flag
I1 C2 2.104(5) . ?
O2 C13 1.319(7) . ?
O2 C14 1.460(6) . ?
O1 C13 1.220(6) . ?
N3 H3 0.8800 . ?
N3 N2 1.326(6) . ?
N3 C1 1.395(6) . ?
N2 C12 1.316(7) . ?
N1 C11 1.345(6) . ?
N1 C7 1.329(7) . ?
C1 C2 1.399(6) . ?
C1 C6 1.391(7) . ?
C10 H10 0.9500 . ?
C10 C11 1.407(7) . ?
C10 C9 1.374(8) . ?
C11 C12 1.478(7) . ?
C8 H8 0.9500 . ?
C8 C9 1.394(8) . ?
C8 C7 1.385(8) . ?
C2 C3 1.385(7) . ?
C6 H6 0.9500 . ?
C6 C5 1.390(7) . ?
C5 H5 0.9500 . ?
C5 C4 1.393(7) . ?
C12 C13 1.499(7) . ?
C9 H9 0.9500 . ?
C3 H3A 0.9500 . ?
C3 C4 1.380(8) . ?
C4 H4 0.9500 . ?
C7 H7 0.9500 . ?
C14 H14A 0.9900 . ?
C14 H14B 0.9900 . ?
C14 C15 1.492(8) . ?
C15 H15A 0.9800 . ?
C15 H15B 0.9800 . ?
C15 H15C 0.9800 . ?

loop_
_exptl_oxdiff_crystal_face_indexfrac_h
_exptl_oxdiff_crystal_face_indexfrac_k
_exptl_oxdiff_crystal_face_indexfrac_l
_exptl_oxdiff_crystal_face_x
_exptl_oxdiff_crystal_face_y
_exptl_oxdiff_crystal_face_z
0.0005 1.0016 -1.9997 0.0785 0.1822 0.0269
-0.0007 -1.0006 0.9996 -0.0148 -0.1175 -0.0340
0.0007 1.0006 -0.9996 0.0148 0.1175 0.0340
-0.0015 -2.0001 0.9991 0.0342 -0.1702 -0.0752
0.0015 2.0001 -0.9991 -0.0342 0.1702 0.0752
-0.0008 -0.9996 -0.0005 0.0490 -0.0528 -0.0412
0.0008 0.9996 0.0005 -0.0490 0.0528 0.0412
2.0014 0.9903 -0.0047 0.1703 -0.1891 0.6159
-0.9994 1.0042 0.0032 -0.1586 0.1737 -0.2462
1.0019 1.9945 -0.0015 0.0117 -0.0154 0.3697
0.0002 -0.0010 1.0001 -0.0637 -0.0647 0.0071
-0.0011 -0.9976 -2.0008 0.1764 0.0766 -0.0554
-1.0008 -0.9969 2.0024 -0.1881 -0.0612 -0.3143
-0.9999 0.0027 2.0029 -0.2371 -0.0085 -0.2731
0.9999 -0.0027 -2.0029 0.2371 0.0085 0.2731
-0.0010 -0.9986 -1.0007 0.1127 0.0119 -0.0483
0.0011 0.9976 2.0008 -0.1764 -0.0766 0.0554
